data_7043965
loop_
_publ_author_name
'Tang, Xiaoyan'
'Yu, Hong'
'Gao, Bin-Bin'
'Lang, Jian-Ping'

_publ_section_title
;
 [Cd(H2O)6]@{Cd6Cl4(nico)12[Hg(Tab)2(&#xF06D;-Cl)]2}: a heterometallic
 host-guest icosidodecahedron cage via hierarchical assembly
;
_journal_name_full 'Dalton Trans.'
_journal_paper_doi 10.1039/C7DT02679J
_journal_year 2017
_chemical_formula_moiety '2(C24 H30 Hg N3 O2 S2), 2(F6 P), 3(C2 H3 N), 2(C H4 O)'
_chemical_formula_sum 'C56 H77 F12 Hg2 N9 O6 P2 S4'
_chemical_formula_weight 1791.63
_space_group_crystal_system triclinic
_space_group_IT_number 2
_space_group_name_Hall '-P 1'
_space_group_name_H-M_alt 'P -1'
_symmetry_space_group_name_Hall '-P 1'
_symmetry_space_group_name_H-M 'P -1'
_atom_sites_solution_hydrogens mixed
_audit_creation_method SHELXL-2014/7
_audit_update_record
;
2017-08-09 deposited with the CCDC.
2017-08-11 downloaded from the CCDC.
;
_cell_angle_alpha 93.09(2)
_cell_angle_beta 99.53(3)
_cell_angle_gamma 94.56(2)
_cell_formula_units_Z 1
_cell_length_a 8.4455(17)
_cell_length_b 10.670(2)
_cell_length_c 19.8160(15)
_cell_measurement_reflns_used 6991
_cell_measurement_temperature 193(2)
_cell_measurement_theta_max 25.35
_cell_measurement_theta_min 3.0
_cell_volume 1751.4(5)
_computing_structure_refinement 'SHELXL-2014/7 (Sheldrick, 2014)'
_diffrn_ambient_temperature 193(2)
_diffrn_measured_fraction_theta_full 0.993
_diffrn_measured_fraction_theta_max 0.992
_diffrn_measurement_device_type 'Rigaku Mercury'
_diffrn_measurement_method \w
_diffrn_radiation_type MoK\a
_diffrn_radiation_wavelength 0.71073
_diffrn_reflns_av_R_equivalents 0.0314
_diffrn_reflns_av_unetI/netI 0.0452
_diffrn_reflns_Laue_measured_fraction_full 0.993
_diffrn_reflns_Laue_measured_fraction_max 0.992
_diffrn_reflns_limit_h_max 9
_diffrn_reflns_limit_h_min -10
_diffrn_reflns_limit_k_max 12
_diffrn_reflns_limit_k_min -12
_diffrn_reflns_limit_l_max 23
_diffrn_reflns_limit_l_min -23
_diffrn_reflns_number 17096
_diffrn_reflns_point_group_measured_fraction_full 0.993
_diffrn_reflns_point_group_measured_fraction_max 0.992
_diffrn_reflns_theta_full 25.242
_diffrn_reflns_theta_max 25.351
_diffrn_reflns_theta_min 3.059
_exptl_absorpt_coefficient_mu 4.627
_exptl_absorpt_correction_T_max 0.575
_exptl_absorpt_correction_T_min 0.325
_exptl_absorpt_correction_type multi-scan
_exptl_absorpt_process_details 'Jacobson, R. (1998) Private communication to Rigaku Corp.'
_exptl_crystal_colour colorless
_exptl_crystal_density_diffrn 1.699
_exptl_crystal_description needle
_exptl_crystal_F_000 886
_exptl_crystal_size_max 0.500
_exptl_crystal_size_mid 0.210
_exptl_crystal_size_min 0.120
_refine_diff_density_max 1.351
_refine_diff_density_min -0.650
_refine_diff_density_rms 0.114
_refine_ls_extinction_method none
_refine_ls_goodness_of_fit_ref 1.034
_refine_ls_hydrogen_treatment constr
_refine_ls_matrix_type full
_refine_ls_number_parameters 430
_refine_ls_number_reflns 6363
_refine_ls_number_restraints 0
_refine_ls_restrained_S_all 1.034
_refine_ls_R_factor_all 0.0444
_refine_ls_R_factor_gt 0.0338
_refine_ls_shift/su_max 0.001
_refine_ls_shift/su_mean 0.000
_refine_ls_structure_factor_coef Fsqd
_refine_ls_weighting_details 'w=1/[\s^2^(Fo^2^)+(0.0329P)^2^+3.6919P] where P=(Fo^2^+2Fc^2^)/3'
_refine_ls_weighting_scheme calc
_refine_ls_wR_factor_gt 0.0712
_refine_ls_wR_factor_ref 0.0756
_reflns_Friedel_coverage 0.000
_reflns_number_gt 5323
_reflns_number_total 6363
_reflns_threshold_expression 'I > 2\s(I)'
_cod_data_source_file c7dt02679j2.cif
_cod_data_source_block 2
_cod_database_code 7043965
_shelx_shelxl_version_number 2014/7
_shelx_space_group_comment
;
The symmetry employed for this shelxl refinement is uniquely defined
by the following loop, which should always be used as a source of
symmetry information in preference to the above space-group names.
They are only intended as comments.
;
_shelx_estimated_absorpt_t_min 0.206
_shelx_estimated_absorpt_t_max 0.607

loop_
_space_group_symop_operation_xyz
'x, y, z'
'-x, -y, -z'

loop_
_atom_site_label
_atom_site_type_symbol
_atom_site_fract_x
_atom_site_fract_y
_atom_site_fract_z
_atom_site_U_iso_or_equiv
_atom_site_adp_type
_atom_site_occupancy
_atom_site_site_symmetry_order
_atom_site_calc_flag
_atom_site_refinement_flags_posn
_atom_site_refinement_flags_adp
_atom_site_refinement_flags_occupancy
C1 C 0.3330(7) 0.4424(6) 0.3412(3) 0.0426(14) Uani 1 1 d . . .
C2 C 0.2503(7) 0.5419(6) 0.3173(3) 0.0441(15) Uani 1 1 d . . .
H2 H 0.2020 0.5894 0.3490 0.053 Uiso 1 1 calc R U .
C3 C 0.2330(7) 0.5768(5) 0.2525(3) 0.0389(13) Uani 1 1 d . . .
H3 H 0.1747 0.6465 0.2391 0.047 Uiso 1 1 calc R U .
C4 C 0.3041(6) 0.5064(6) 0.2047(3) 0.0405(13) Uani 1 1 d . . .
C5 C 0.3898(6) 0.3989(5) 0.2269(3) 0.0338(12) Uani 1 1 d . . .
H5 H 0.4341 0.3490 0.1948 0.041 Uiso 1 1 calc R U .
C6 C 0.4069(6) 0.3690(5) 0.2943(3) 0.0361(12) Uani 1 1 d . . .
H6 H 0.4665 0.3010 0.3095 0.043 Uiso 1 1 calc R U .
C7 C 0.2488(7) 0.4171(5) 0.0839(3) 0.0435(14) Uani 1 1 d . . .
H7A H 0.1694 0.3619 0.1017 0.065 Uiso 1 1 calc R U .
H7B H 0.3459 0.3734 0.0820 0.065 Uiso 1 1 calc R U .
H7C H 0.2031 0.4388 0.0377 0.065 Uiso 1 1 calc R U .
C8 C 0.4499(6) 0.5996(6) 0.1203(3) 0.0419(14) Uani 1 1 d . . .
H8A H 0.5352 0.5431 0.1311 0.063 Uiso 1 1 calc R U .
H8B H 0.4746 0.6763 0.1510 0.063 Uiso 1 1 calc R U .
H8C H 0.4432 0.6219 0.0727 0.063 Uiso 1 1 calc R U .
C9 C 0.1615(7) 0.6246(6) 0.1108(4) 0.0496(16) Uani 1 1 d . . .
H9A H 0.1868 0.7022 0.1408 0.074 Uiso 1 1 calc R U .
H9B H 0.0565 0.5845 0.1165 0.074 Uiso 1 1 calc R U .
H9C H 0.1579 0.6449 0.0630 0.074 Uiso 1 1 calc R U .
C10 C 0.0398(7) 0.8056(5) 0.4549(3) 0.0387(13) Uani 1 1 d . . .
C11 C -0.0888(7) 0.8718(5) 0.4534(3) 0.0416(14) Uani 1 1 d . . .
H11 H -0.1537 0.8630 0.4880 0.050 Uiso 1 1 calc R U .
C12 C -0.1294(6) 0.9544(5) 0.4014(3) 0.0330(12) Uani 1 1 d . . .
H12 H -0.2214 1.0003 0.4012 0.040 Uiso 1 1 d R U .
C13 C -0.0359(6) 0.9705(5) 0.3516(3) 0.0321(12) Uani 1 1 d . . .
C14 C 0.1081(7) 0.9083(5) 0.3536(3) 0.0391(13) Uani 1 1 d . . .
H14 H 0.1780 0.9213 0.3212 0.047 Uiso 1 1 calc R U .
C15 C 0.1388(6) 0.8293(5) 0.4047(3) 0.0321(12) Uani 1 1 d . . .
H15 H 0.2339 0.7866 0.4071 0.038 Uiso 1 1 calc R U .
C16 C 0.0699(7) 1.1593(5) 0.3029(3) 0.0411(14) Uani 1 1 d . . .
H16D H 0.1369 1.1588 0.3483 0.062 Uiso 1 1 calc R U .
H16E H 0.0273 1.2417 0.2977 0.062 Uiso 1 1 calc R U .
H16F H 0.1352 1.1432 0.2674 0.062 Uiso 1 1 calc R U .
C17 C -0.2232(7) 1.1254(6) 0.2957(3) 0.0479(17) Uani 1 1 d . . .
H17A H -0.2167 1.1717 0.3403 0.072 Uiso 1 1 calc R U .
H17B H -0.3190 1.0648 0.2874 0.072 Uiso 1 1 calc R U .
H17C H -0.2307 1.1848 0.2596 0.072 Uiso 1 1 calc R U .
C18 C -0.0916(6) 0.9786(4) 0.2292(3) 0.0280(11) Uani 1 1 d . . .
H18B H 0.0118 0.9467 0.2242 0.034 Uiso 1 1 d R U .
H18C H -0.1254 1.0313 0.1914 0.034 Uiso 1 1 d R U .
H18A H -0.1731 0.9075 0.2284 0.034 Uiso 1 1 d R U .
C19 C 0.3393(6) 0.3647(5) 0.6208(3) 0.0355(12) Uani 1 1 d . . .
H19 H 0.3986 0.3315 0.5883 0.043 Uiso 1 1 calc R U .
C20 C 0.3499(7) 0.3135(5) 0.6810(3) 0.0342(12) Uani 1 1 d . . .
C21 C 0.2599(6) 0.3592(5) 0.7299(3) 0.0297(11) Uani 1 1 d . . .
H21 H 0.2641 0.3237 0.7730 0.036 Uiso 1 1 calc R U .
C22 C 0.1685(6) 0.4541(5) 0.7136(3) 0.0335(12) Uani 1 1 d . . .
H22 H 0.1076 0.4861 0.7459 0.040 Uiso 1 1 calc R U .
C23 C 0.1609(6) 0.5075(5) 0.6492(2) 0.0320(12) Uani 1 1 d . . .
H23 H 0.0951 0.5745 0.6387 0.038 Uiso 1 1 calc R U .
C24 C 0.4531(6) 0.2062(5) 0.6960(3) 0.0327(12) Uani 1 1 d . . .
C27 C 0.2292(7) 0.1941(6) 0.9320(3) 0.0430(14) Uani 1 1 d . . .
C28 C 0.2879(7) 0.0953(7) 0.9761(3) 0.0567(18) Uani 1 1 d . . .
H28A H 0.2462 0.1031 1.0193 0.085 Uiso 1 1 calc R U .
H28B H 0.4060 0.1047 0.9857 0.085 Uiso 1 1 calc R U .
H28C H 0.2505 0.0123 0.9528 0.085 Uiso 1 1 calc R U .
C29 C 0.5130(16) 0.9923(13) 0.4560(6) 0.048(3) Uani 0.5 1 d . . P
H29B H 0.5963 1.0587 0.4556 0.057 Uiso 0.5 1 d R U P
H29C H 0.5342 0.9254 0.4254 0.057 Uiso 0.5 1 d R U P
H29A H 0.4164 1.0236 0.4333 0.057 Uiso 0.5 1 d R U P
C30 C 0.5599(13) 0.9378(11) 0.5203(7) 0.040(3) Uani 0.5 1 d . . P
C31 C 0.3258(7) 0.9691(6) 0.2120(3) 0.0439(14) Uani 1 1 d . . .
H31B H 0.2264 0.9784 0.1800 0.053 Uiso 1 1 d R U .
H31C H 0.3098 0.8955 0.2385 0.053 Uiso 1 1 d R U .
H31A H 0.4137 0.9576 0.1863 0.053 Uiso 1 1 d R U .
F1 F 0.2866(5) 0.6473(4) 0.8461(2) 0.0687(11) Uani 1 1 d . . .
F2 F 0.0762(5) 0.7409(4) 0.8636(2) 0.0645(11) Uani 1 1 d . . .
F3 F 0.2078(4) 0.7951(3) 0.97444(18) 0.0543(9) Uani 1 1 d . . .
F4 F 0.3234(4) 0.8397(3) 0.88490(19) 0.0549(9) Uani 1 1 d . . .
F5 F 0.4016(5) 0.6863(4) 0.9490(2) 0.0692(12) Uani 1 1 d . . .
F6 F 0.1567(5) 0.6019(4) 0.9359(2) 0.0668(12) Uani 1 1 d . . .
Hg1 Hg 0.23179(3) 0.54580(2) 0.48727(2) 0.03073(7) Uani 1 1 d . . .
N1 N 0.2915(5) 0.5346(4) 0.1299(2) 0.0354(10) Uani 1 1 d . . .
N2 N -0.0723(5) 1.0550(4) 0.2956(2) 0.0298(9) Uani 1 1 d . . .
N3 N 0.2474(5) 0.4631(4) 0.60255(19) 0.0296(9) Uani 1 1 d . . .
N5 N 0.1885(5) 0.2610(5) 0.8930(3) 0.0418(12) Uani 1 1 d . . .
N6 N 0.5916(12) 0.9049(10) 0.5750(5) 0.046(2) Uani 0.5 1 d . . P
O1 O 0.5277(4) 0.1702(4) 0.6517(2) 0.0412(9) Uani 1 1 d . . .
O2 O 0.4559(4) 0.1646(3) 0.75425(18) 0.0347(8) Uani 1 1 d . . .
O3 O 0.3665(5) 1.0792(4) 0.2581(2) 0.0503(11) Uani 1 1 d . . .
H3X H 0.3675 1.0600 0.2992 0.076 Uiso 1 1 d R U .
P1 P 0.2411(2) 0.71756(17) 0.90940(9) 0.0491(4) Uani 1 1 d . . .
S1 S 0.36157(14) 0.39896(11) 0.42641(6) 0.0239(2) Uani 1 1 d . . .
S2 S 0.08191(14) 0.70772(11) 0.52233(6) 0.0241(2) Uani 1 1 d . . .

loop_
_atom_site_aniso_label
_atom_site_aniso_U_11
_atom_site_aniso_U_22
_atom_site_aniso_U_33
_atom_site_aniso_U_23
_atom_site_aniso_U_13
_atom_site_aniso_U_12
C1 0.028(3) 0.052(4) 0.045(3) 0.000(3) 0.005(2) -0.009(3)
C2 0.034(3) 0.045(3) 0.042(3) -0.010(3) -0.011(3) -0.017(3)
C3 0.035(3) 0.037(3) 0.044(3) -0.003(3) 0.006(2) 0.006(2)
C4 0.029(3) 0.049(4) 0.045(3) 0.012(3) 0.007(2) 0.003(3)
C5 0.036(3) 0.024(3) 0.034(3) -0.008(2) -0.013(2) 0.004(2)
C6 0.029(3) 0.044(3) 0.030(3) -0.011(2) -0.004(2) -0.003(2)
C7 0.044(3) 0.037(3) 0.040(3) -0.012(3) -0.001(3) -0.024(3)
C8 0.030(3) 0.049(4) 0.042(3) 0.016(3) -0.003(2) -0.016(3)
C9 0.042(3) 0.041(3) 0.067(4) 0.020(3) 0.003(3) 0.011(3)
C10 0.044(3) 0.038(3) 0.039(3) 0.032(3) 0.010(3) 0.010(3)
C11 0.051(4) 0.037(3) 0.037(3) 0.003(2) 0.012(3) -0.002(3)
C12 0.022(2) 0.036(3) 0.041(3) 0.016(2) 0.001(2) 0.005(2)
C13 0.036(3) 0.026(3) 0.029(3) -0.003(2) 0.000(2) -0.012(2)
C14 0.047(3) 0.023(3) 0.050(3) 0.012(2) 0.011(3) 0.006(2)
C15 0.032(3) 0.030(3) 0.034(3) -0.008(2) 0.001(2) 0.019(2)
C16 0.048(3) 0.032(3) 0.039(3) 0.002(2) -0.006(3) 0.006(3)
C17 0.049(3) 0.060(4) 0.049(4) 0.044(3) 0.022(3) 0.035(3)
C18 0.025(2) 0.022(2) 0.037(3) 0.010(2) -0.003(2) 0.007(2)
C19 0.024(3) 0.031(3) 0.050(3) 0.004(2) 0.002(2) -0.001(2)
C20 0.043(3) 0.021(3) 0.037(3) -0.013(2) 0.003(2) 0.009(2)
C21 0.027(3) 0.025(3) 0.036(3) 0.009(2) -0.006(2) 0.010(2)
C22 0.033(3) 0.042(3) 0.028(3) 0.000(2) 0.012(2) 0.009(2)
C23 0.023(2) 0.042(3) 0.024(3) -0.003(2) -0.006(2) -0.021(2)
C24 0.027(3) 0.032(3) 0.044(3) 0.011(2) 0.015(2) 0.010(2)
C27 0.046(3) 0.035(3) 0.043(3) -0.004(3) 0.006(3) -0.015(3)
C28 0.037(3) 0.076(5) 0.050(4) 0.016(3) -0.015(3) -0.004(3)
C29 0.056(8) 0.052(8) 0.032(6) 0.012(6) -0.001(6) 0.003(7)
C30 0.026(6) 0.032(6) 0.063(9) -0.003(6) 0.007(6) 0.009(5)
C31 0.047(3) 0.051(4) 0.036(3) 0.004(3) 0.006(3) 0.015(3)
F1 0.070(3) 0.066(3) 0.071(3) -0.019(2) 0.015(2) 0.022(2)
F2 0.067(3) 0.056(2) 0.070(3) 0.025(2) -0.003(2) 0.018(2)
F3 0.056(2) 0.062(2) 0.056(2) 0.0178(18) 0.0214(17) 0.0361(19)
F4 0.063(2) 0.045(2) 0.068(2) 0.0271(18) 0.0275(19) 0.0174(18)
F5 0.069(3) 0.073(3) 0.063(2) 0.034(2) -0.011(2) 0.016(2)
F6 0.060(2) 0.061(2) 0.065(2) 0.035(2) -0.0304(19) -0.0185(19)
Hg1 0.03259(11) 0.02865(11) 0.03132(11) 0.00086(7) 0.00767(8) 0.00111(8)
N1 0.030(2) 0.035(2) 0.041(3) 0.004(2) 0.0078(19) -0.0029(19)
N2 0.033(2) 0.036(2) 0.023(2) 0.0144(18) 0.0089(17) 0.0044(19)
N3 0.038(2) 0.033(2) 0.018(2) -0.0043(17) 0.0050(17) 0.0122(19)
N5 0.029(2) 0.042(3) 0.058(3) 0.011(3) 0.008(2) 0.022(2)
N6 0.042(6) 0.050(6) 0.038(6) 0.008(5) -0.015(4) 0.004(5)
O1 0.033(2) 0.033(2) 0.057(3) 0.0013(18) 0.0036(19) 0.0070(17)
O2 0.039(2) 0.0299(19) 0.042(2) 0.0113(16) 0.0212(17) 0.0121(16)
O3 0.053(3) 0.049(3) 0.045(2) -0.011(2) 0.010(2) -0.011(2)
P1 0.0484(9) 0.0486(10) 0.0522(10) 0.0173(8) 0.0063(8) 0.0119(8)
S1 0.0263(6) 0.0220(6) 0.0248(6) 0.0038(5) 0.0073(5) 0.0037(5)
S2 0.0262(6) 0.0237(6) 0.0237(6) 0.0029(5) 0.0075(5) 0.0032(5)

loop_
_atom_type_symbol
_atom_type_description
_atom_type_scat_dispersion_real
_atom_type_scat_dispersion_imag
_atom_type_scat_source
C C 0.0033 0.0016 'International Tables Vol C Tables 4.2.6.8 and 6.1.1.4'
H H 0.0000 0.0000 'International Tables Vol C Tables 4.2.6.8 and 6.1.1.4'
F F 0.0171 0.0103 'International Tables Vol C Tables 4.2.6.8 and 6.1.1.4'
Hg Hg -2.3894 9.2266 'International Tables Vol C Tables 4.2.6.8 and 6.1.1.4'
N N 0.0061 0.0033 'International Tables Vol C Tables 4.2.6.8 and 6.1.1.4'
O O 0.0106 0.0060 'International Tables Vol C Tables 4.2.6.8 and 6.1.1.4'
P P 0.1023 0.0942 'International Tables Vol C Tables 4.2.6.8 and 6.1.1.4'
S S 0.1246 0.1234 'International Tables Vol C Tables 4.2.6.8 and 6.1.1.4'

loop_
_geom_angle_atom_site_label_1
_geom_angle_atom_site_label_2
_geom_angle_atom_site_label_3
_geom_angle
_geom_angle_site_symmetry_1
_geom_angle_site_symmetry_3
C2 C1 C6 118.7(6) . .
C2 C1 S1 125.3(5) . .
C6 C1 S1 116.0(5) . .
C3 C2 C1 124.9(6) . .
C3 C2 H2 117.5 . .
C1 C2 H2 117.5 . .
C2 C3 C4 118.1(6) . .
C2 C3 H3 121.0 . .
C4 C3 H3 121.0 . .
C3 C4 C5 119.2(5) . .
C3 C4 N1 123.3(5) . .
C5 C4 N1 117.4(5) . .
C6 C5 C4 120.3(5) . .
C6 C5 H5 119.9 . .
C4 C5 H5 119.9 . .
C5 C6 C1 118.8(5) . .
C5 C6 H6 120.6 . .
C1 C6 H6 120.6 . .
N1 C7 H7A 109.5 . .
N1 C7 H7B 109.5 . .
H7A C7 H7B 109.5 . .
N1 C7 H7C 109.5 . .
H7A C7 H7C 109.5 . .
H7B C7 H7C 109.5 . .
N1 C8 H8A 109.5 . .
N1 C8 H8B 109.5 . .
H8A C8 H8B 109.5 . .
N1 C8 H8C 109.5 . .
H8A C8 H8C 109.5 . .
H8B C8 H8C 109.5 . .
N1 C9 H9A 109.5 . .
N1 C9 H9B 109.5 . .
H9A C9 H9B 109.5 . .
N1 C9 H9C 109.5 . .
H9A C9 H9C 109.5 . .
H9B C9 H9C 109.5 . .
C11 C10 C15 116.9(4) . .
C11 C10 S2 117.6(4) . .
C15 C10 S2 125.3(4) . .
C10 C11 C12 121.1(5) . .
C10 C11 H11 119.4 . .
C12 C11 H11 119.4 . .
C13 C12 C11 120.5(5) . .
C13 C12 H12 119.7 . .
C11 C12 H12 119.8 . .
C12 C13 C14 120.4(5) . .
C12 C13 N2 123.2(5) . .
C14 C13 N2 116.4(4) . .
C15 C14 C13 115.8(5) . .
C15 C14 H14 122.1 . .
C13 C14 H14 122.1 . .
C14 C15 C10 125.1(5) . .
C14 C15 H15 117.5 . .
C10 C15 H15 117.5 . .
N2 C16 H16D 109.5 . .
N2 C16 H16E 109.5 . .
H16D C16 H16E 109.5 . .
N2 C16 H16F 109.5 . .
H16D C16 H16F 109.5 . .
H16E C16 H16F 109.5 . .
N2 C17 H17A 109.5 . .
N2 C17 H17B 109.5 . .
H17A C17 H17B 109.5 . .
N2 C17 H17C 109.5 . .
H17A C17 H17C 109.5 . .
H17B C17 H17C 109.5 . .
N2 C18 H18B 109.1 . .
N2 C18 H18C 109.5 . .
H18B C18 H18C 109.5 . .
N2 C18 H18A 109.8 . .
H18B C18 H18A 109.5 . .
H18C C18 H18A 109.5 . .
C20 C19 N3 124.2(5) . .
C20 C19 H19 117.9 . .
N3 C19 H19 117.9 . .
C19 C20 C21 119.1(5) . .
C19 C20 C24 120.2(5) . .
C21 C20 C24 120.7(5) . .
C22 C21 C20 118.2(5) . .
C22 C21 H21 120.9 . .
C20 C21 H21 120.9 . .
C21 C22 C23 121.4(5) . .
C21 C22 H22 119.3 . .
C23 C22 H22 119.3 . .
N3 C23 C22 120.1(5) . .
N3 C23 H23 119.9 . .
C22 C23 H23 119.9 . .
O1 C24 O2 126.7(5) . .
O1 C24 C20 117.8(5) . .
O2 C24 C20 115.5(5) . .
N5 C27 C28 172.6(7) . .
C27 C28 H28A 109.5 . .
C27 C28 H28B 109.5 . .
H28A C28 H28B 109.5 . .
C27 C28 H28C 109.5 . .
H28A C28 H28C 109.5 . .
H28B C28 H28C 109.5 . .
C30 C29 C30 92.4(12) 2_676 .
C30 C29 N6 47.8(9) 2_676 2_676
C30 C29 N6 140.2(13) . 2_676
C30 C29 C29 53.2(10) 2_676 2_676
C30 C29 C29 39.2(6) . 2_676
N6 C29 C29 101.0(12) 2_676 2_676
C30 C29 H29B 89.4 2_676 .
C30 C29 H29B 103.9 . .
N6 C29 H29B 80.6 2_676 .
C29 C29 H29B 100.7 2_676 .
C30 C29 H29C 157.8 2_676 .
C30 C29 H29C 99.3 . .
N6 C29 H29C 117.8 2_676 .
C29 C29 H29C 135.7 2_676 .
H29B C29 H29C 105.9 . .
C30 C29 H29A 54.5 2_676 .
C30 C29 H29A 135.0 . .
N6 C29 H29A 25.0 2_676 .
C29 C29 H29A 101.5 2_676 .
H29B C29 H29A 105.0 . .
H29C C29 H29A 105.0 . .
C29 C30 N6 85.4(12) 2_676 .
C29 C30 C29 87.6(12) 2_676 .
N6 C30 C29 172.8(14) . .
C29 C30 C30 50.3(8) 2_676 2_676
N6 C30 C30 135.7(14) . 2_676
C29 C30 C30 37.3(8) . 2_676
O3 C31 H31B 109.9 . .
O3 C31 H31C 109.2 . .
H31B C31 H31C 109.5 . .
O3 C31 H31A 109.4 . .
H31B C31 H31A 109.5 . .
H31C C31 H31A 109.5 . .
S2 Hg1 S1 166.69(4) . .
S2 Hg1 N3 89.28(10) . .
S1 Hg1 N3 103.66(10) . .
C7 N1 C8 111.3(4) . .
C7 N1 C4 111.3(4) . .
C8 N1 C4 108.0(4) . .
C7 N1 C9 108.2(5) . .
C8 N1 C9 107.7(4) . .
C4 N1 C9 110.4(4) . .
C13 N2 C18 108.2(4) . .
C13 N2 C17 115.9(4) . .
C18 N2 C17 108.0(4) . .
C13 N2 C16 107.9(4) . .
C18 N2 C16 111.6(4) . .
C17 N2 C16 105.3(4) . .
C23 N3 C19 117.0(4) . .
C23 N3 Hg1 122.0(3) . .
C19 N3 Hg1 121.0(3) . .
C30 N6 C29 46.8(8) . 2_676
C31 O3 H3X 110.3 . .
F5 P1 F6 89.8(2) . .
F5 P1 F1 87.1(3) . .
F6 P1 F1 96.1(3) . .
F5 P1 F4 90.9(2) . .
F6 P1 F4 177.2(3) . .
F1 P1 F4 86.6(2) . .
F5 P1 F3 90.2(2) . .
F6 P1 F3 87.3(2) . .
F1 P1 F3 175.6(3) . .
F4 P1 F3 90.0(2) . .
F5 P1 F2 175.1(3) . .
F6 P1 F2 89.2(2) . .
F1 P1 F2 88.3(2) . .
F4 P1 F2 90.2(2) . .
F3 P1 F2 94.6(2) . .
C1 S1 Hg1 105.6(2) . .
C10 S2 Hg1 108.7(2) . .

loop_
_geom_bond_atom_site_label_1
_geom_bond_atom_site_label_2
_geom_bond_distance
_geom_bond_site_symmetry_2
C1 C2 1.378(9) .
C1 C6 1.434(8) .
C1 S1 1.759(6) .
C2 C3 1.344(8) .
C2 H2 0.9500 .
C3 C4 1.416(8) .
C3 H3 0.9500 .
C4 C5 1.454(8) .
C4 N1 1.515(7) .
C5 C6 1.377(8) .
C5 H5 0.9500 .
C6 H6 0.9500 .
C7 N1 1.493(7) .
C7 H7A 0.9800 .
C7 H7B 0.9800 .
C7 H7C 0.9800 .
C8 N1 1.503(6) .
C8 H8A 0.9800 .
C8 H8B 0.9800 .
C8 H8C 0.9800 .
C9 N1 1.530(7) .
C9 H9A 0.9800 .
C9 H9B 0.9800 .
C9 H9C 0.9800 .
C10 C11 1.339(8) .
C10 C15 1.423(7) .
C10 S2 1.747(5) .
C11 C12 1.409(7) .
C11 H11 0.9500 .
C12 C13 1.371(7) .
C12 H12 0.9500 .
C13 C14 1.428(8) .
C13 N2 1.476(6) .
C14 C15 1.356(7) .
C14 H14 0.9500 .
C15 H15 0.9500 .
C16 N2 1.554(7) .
C16 H16D 0.9800 .
C16 H16E 0.9800 .
C16 H16F 0.9800 .
C17 N2 1.531(7) .
C17 H17A 0.9800 .
C17 H17B 0.9800 .
C17 H17C 0.9800 .
C18 N2 1.488(6) .
C18 H18B 0.9799 .
C18 H18C 0.9799 .
C18 H18A 0.9800 .
C19 C20 1.331(8) .
C19 N3 1.383(7) .
C19 H19 0.9500 .
C20 C21 1.416(7) .
C20 C24 1.506(7) .
C21 C22 1.342(7) .
C21 H21 0.9500 .
C22 C23 1.420(7) .
C22 H22 0.9500 .
C23 N3 1.358(7) .
C23 H23 0.9500 .
C24 O1 1.225(6) .
C24 O2 1.257(6) .
C27 N5 1.111(7) .
C27 C28 1.469(9) .
C28 H28A 0.9800 .
C28 H28B 0.9800 .
C28 H28C 0.9800 .
C29 C30 1.134(16) 2_676
C29 C30 1.439(17) .
C29 N6 1.551(16) 2_676
C29 C29 1.79(2) 2_676
C29 H29B 0.9595 .
C29 H29C 0.9590 .
C29 H29A 0.9574 .
C30 C29 1.134(16) 2_676
C30 N6 1.152(15) .
C30 C30 1.87(2) 2_676
C31 O3 1.431(7) .
C31 H31B 0.9801 .
C31 H31C 0.9799 .
C31 H31A 0.9800 .
F1 P1 1.545(4) .
F2 P1 1.576(4) .
F3 P1 1.571(4) .
F4 P1 1.566(4) .
F5 P1 1.521(4) .
F6 P1 1.536(4) .
Hg1 S2 2.3621(13) .
Hg1 S1 2.3702(13) .
Hg1 N3 2.480(4) .
N6 C29 1.551(16) 2_676
O3 H3X 0.8500 .

loop_
_geom_torsion_atom_site_label_1
_geom_torsion_atom_site_label_2
_geom_torsion_atom_site_label_3
_geom_torsion_atom_site_label_4
_geom_torsion
_geom_torsion_site_symmetry_1
_geom_torsion_site_symmetry_4
C6 C1 C2 C3 -0.1(9) . .
S1 C1 C2 C3 178.0(4) . .
C1 C2 C3 C4 0.2(9) . .
C2 C3 C4 C5 1.1(8) . .
C2 C3 C4 N1 179.1(5) . .
C3 C4 C5 C6 -2.6(8) . .
N1 C4 C5 C6 179.4(5) . .
C4 C5 C6 C1 2.6(8) . .
C2 C1 C6 C5 -1.3(8) . .
S1 C1 C6 C5 -179.6(4) . .
C15 C10 C11 C12 4.3(9) . .
S2 C10 C11 C12 179.0(4) . .
C10 C11 C12 C13 -1.2(9) . .
C11 C12 C13 C14 -2.9(8) . .
C11 C12 C13 N2 179.7(5) . .
C12 C13 C14 C15 3.4(8) . .
N2 C13 C14 C15 -179.0(5) . .
C13 C14 C15 C10 -0.1(8) . .
C11 C10 C15 C14 -3.8(9) . .
S2 C10 C15 C14 -177.9(5) . .
N3 C19 C20 C21 1.4(8) . .
N3 C19 C20 C24 179.8(5) . .
C19 C20 C21 C22 -0.8(8) . .
C24 C20 C21 C22 -179.2(5) . .
C20 C21 C22 C23 0.2(8) . .
C21 C22 C23 N3 -0.2(8) . .
C19 C20 C24 O1 1.2(8) . .
C21 C20 C24 O1 179.7(5) . .
C19 C20 C24 O2 179.7(5) . .
C21 C20 C24 O2 -1.9(8) . .
C30 C29 C30 C29 0.000(2) 2_676 2_676
N6 C29 C30 C29 -2.0(14) 2_676 2_676
N6 C29 C30 C30 -2.0(14) 2_676 2_676
C29 C29 C30 C30 0.000(13) 2_676 2_676
C3 C4 N1 C7 -133.7(6) . .
C5 C4 N1 C7 44.2(6) . .
C3 C4 N1 C8 103.8(6) . .
C5 C4 N1 C8 -78.2(6) . .
C3 C4 N1 C9 -13.6(7) . .
C5 C4 N1 C9 164.3(5) . .
C12 C13 N2 C18 -121.5(5) . .
C14 C13 N2 C18 61.0(5) . .
C12 C13 N2 C17 -0.1(7) . .
C14 C13 N2 C17 -177.6(5) . .
C12 C13 N2 C16 117.7(5) . .
C14 C13 N2 C16 -59.8(6) . .
C22 C23 N3 C19 0.7(7) . .
C22 C23 N3 Hg1 177.5(3) . .
C20 C19 N3 C23 -1.3(8) . .
C20 C19 N3 Hg1 -178.2(4) . .
C30 C30 N6 C29 1.9(14) 2_676 2_676
C2 C1 S1 Hg1 -0.3(5) . .
C6 C1 S1 Hg1 177.8(4) . .
C11 C10 S2 Hg1 155.7(5) . .
C15 C10 S2 Hg1 -30.2(6) . .
